data_4088718
loop_
_publ_author_name
'Erickson, Jeremy D.'
'Riparetti, Ryan D.'
'Fettinger, James C.'
'Power, Philip P.'

_publ_section_title
;
 Molecular Zinc Species with Ge--Zn and Sn--Zn Bonds: A Reversible
 Insertion of a Stannylene into a Zinc--Carbon Bond
;
_journal_issue 12
_journal_name_full Organometallics
_journal_page_first 2124
_journal_paper_doi 10.1021/acs.organomet.6b00344
_journal_volume 35
_journal_year 2016
_chemical_formula_sum 'C25 H28 Zn'
_chemical_formula_weight 393.84
_space_group_crystal_system orthorhombic
_space_group_IT_number 43
_space_group_name_Hall 'F 2 -2d'
_space_group_name_H-M_alt 'F d d 2'
_atom_sites_solution_hydrogens geom
_audit_creation_method SHELXL-2014/7
_cell_angle_alpha 90
_cell_angle_beta 90
_cell_angle_gamma 90
_cell_formula_units_Z 8
_cell_length_a 14.814(8)
_cell_length_b 28.203(14)
_cell_length_c 10.351(5)
_cell_measurement_reflns_used 6715
_cell_measurement_temperature 90(2)
_cell_measurement_theta_max 25.39
_cell_measurement_theta_min 2.51
_cell_volume 4325(4)
_computing_cell_refinement 'SAINT (8.34a) (Bruker, 2013)'
_computing_data_collection 'SMART (Version 5.054) (Bruker, 2002)'
_computing_data_reduction 'SAINT (8.34a) (Bruker, 2013)'
_computing_molecular_graphics 'Bruker SHELXTL'
_computing_publication_material 'Bruker SHELXTL'
_computing_structure_refinement 'SHELXL-2014/7 (Sheldrick, 2014)'
_computing_structure_solution 'SHELXT (Sheldrick, 2014)'
_diffrn_ambient_temperature 90(2)
_diffrn_measured_fraction_theta_full 0.995
_diffrn_measured_fraction_theta_max 0.995
_diffrn_measurement_device_type 'Bruker APEX-II CCD'
_diffrn_measurement_method '\f and \w scans'
_diffrn_radiation_type MoK\a
_diffrn_radiation_wavelength 0.71073
_diffrn_reflns_av_R_equivalents 0.0307
_diffrn_reflns_av_unetI/netI 0.0261
_diffrn_reflns_Laue_measured_fraction_full 0.995
_diffrn_reflns_Laue_measured_fraction_max 0.995
_diffrn_reflns_limit_h_max 17
_diffrn_reflns_limit_h_min -17
_diffrn_reflns_limit_k_max 33
_diffrn_reflns_limit_k_min -33
_diffrn_reflns_limit_l_max 12
_diffrn_reflns_limit_l_min -12
_diffrn_reflns_number 7206
_diffrn_reflns_point_group_measured_fraction_full 0.995
_diffrn_reflns_point_group_measured_fraction_max 0.995
_diffrn_reflns_theta_full 25.242
_diffrn_reflns_theta_max 25.249
_diffrn_reflns_theta_min 2.507
_exptl_absorpt_coefficient_mu 1.140
_exptl_absorpt_correction_T_max 0.7452
_exptl_absorpt_correction_T_min 0.6651
_exptl_absorpt_correction_type multi-scan
_exptl_absorpt_process_details 'SADABS 2014/5 (Sheldrick, 2014)'
_exptl_crystal_colour Colorless
_exptl_crystal_density_diffrn 1.210
_exptl_crystal_description Block
_exptl_crystal_F_000 1664
_exptl_crystal_size_max 0.313
_exptl_crystal_size_mid 0.208
_exptl_crystal_size_min 0.135
_refine_diff_density_max 0.350
_refine_diff_density_min -0.381
_refine_diff_density_rms 0.063
_refine_ls_abs_structure_details
; 
 Refined as an inversion twin. 
;
_refine_ls_abs_structure_Flack 0.21(3)
_refine_ls_extinction_method none
_refine_ls_goodness_of_fit_ref 1.179
_refine_ls_hydrogen_treatment mixed
_refine_ls_matrix_type full
_refine_ls_number_parameters 138
_refine_ls_number_reflns 1944
_refine_ls_number_restraints 7
_refine_ls_restrained_S_all 1.179
_refine_ls_R_factor_all 0.0458
_refine_ls_R_factor_gt 0.0357
_refine_ls_shift/su_max 0.000
_refine_ls_shift/su_mean 0.000
_refine_ls_structure_factor_coef Fsqd
_refine_ls_weighting_details 'w=1/[\s^2^(Fo^2^)+(0.0246P)^2^+19.8611P] where P=(Fo^2^+2Fc^2^)/3'
_refine_ls_weighting_scheme calc
_refine_ls_wR_factor_gt 0.0789
_refine_ls_wR_factor_ref 0.0857
_reflns_Friedel_coverage 0.889
_reflns_Friedel_fraction_full 0.996
_reflns_Friedel_fraction_max 0.996
_reflns_number_gt 1739
_reflns_number_total 1944
_reflns_threshold_expression 'I > 2\s(I)'
_cod_data_source_file om6b00344_si_002.cif
_cod_data_source_block JE66FMI
_cod_depositor_comments
;
The following automatic conversions were performed:

data item '_exptl_absorpt_correction_type' value 'Multi-scan' was
changed to 'multi-scan' in accordance with the
/home/saulius/struct/COD-crude-data/automatic-downloads/DataCite-retrospective/ACS/depositions/lib/dictionaries/cif_core.dic
dictionary named 'cif_core.dic' version 2.4.2 last updated on
2011-04-26.

Automatic conversion script
Id: cif_fix_values 6909 2019-04-08 15:41:33Z antanas 
;
_cod_database_code 4088718
_shelx_shelxl_version_number 2014/7
_shelx_space_group_comment
; 
The symmetry employed for this shelxl refinement is uniquely defined 
by the following loop, which should always be used as a source of 
symmetry information in preference to the above space-group names. 
They are only intended as comments. 
;
_shelx_estimated_absorpt_t_min 0.717
_shelx_estimated_absorpt_t_max 0.861

loop_
_space_group_symop_operation_xyz
'x, y, z'
'-x, -y, z'
'x+1/4, -y+1/4, z+1/4'
'-x+1/4, y+1/4, z+1/4'
'x, y+1/2, z+1/2'
'-x, -y+1/2, z+1/2'
'x+1/4, -y+3/4, z+3/4'
'-x+1/4, y+3/4, z+3/4'
'x+1/2, y, z+1/2'
'-x+1/2, -y, z+1/2'
'x+3/4, -y+1/4, z+3/4'
'-x+3/4, y+1/4, z+3/4'
'x+1/2, y+1/2, z'
'-x+1/2, -y+1/2, z'
'x+3/4, -y+3/4, z+1/4'
'-x+3/4, y+3/4, z+1/4'

loop_
_atom_site_label
_atom_site_type_symbol
_atom_site_fract_x
_atom_site_fract_y
_atom_site_fract_z
_atom_site_U_iso_or_equiv
_atom_site_adp_type
_atom_site_occupancy
_atom_site_site_symmetry_order
_atom_site_calc_flag
_atom_site_refinement_flags_posn
_atom_site_refinement_flags_adp
_atom_site_refinement_flags_occupancy
_atom_site_disorder_assembly
_atom_site_disorder_group
Zn1 Zn 0.7500 0.7500 0.63398(8) 0.0310(2) Uani 1 2 d S T P . .
C1 C 0.7500 0.7500 0.4488(9) 0.019(2) Uani 1 2 d S T P . .
C2 C 0.6852(3) 0.72386(16) 0.3792(5) 0.0227(10) Uani 1 1 d . . . . .
C3 C 0.6858(3) 0.72395(18) 0.2441(5) 0.0263(11) Uani 1 1 d . . . . .
H3 H 0.6419 0.7060 0.1984 0.036(15) Uiso 1 1 calc R . . . .
C4 C 0.7500 0.7500 0.1753(6) 0.0222(14) Uani 1 2 d S TU P . .
H4 H 0.7500 0.7500 0.0835 0.022(3) Uiso 1 2 calc R U P . .
C5 C 0.6152(3) 0.69768(16) 0.4546(5) 0.0227(10) Uani 1 1 d . . . . .
C6 C 0.6339(3) 0.65286(18) 0.5062(5) 0.0296(11) Uani 1 1 d . . . . .
C7 C 0.5692(4) 0.6307(2) 0.5837(6) 0.0353(13) Uani 1 1 d . . . . .
H7 H 0.5817 0.6002 0.6185 0.047(17) Uiso 1 1 calc R . . . .
C8 C 0.4871(4) 0.6521(2) 0.6111(5) 0.0328(13) Uani 1 1 d . . . . .
C9 C 0.4693(4) 0.69615(18) 0.5585(5) 0.0310(11) Uani 1 1 d . . . . .
H9 H 0.4128 0.7108 0.5756 0.053(18) Uiso 1 1 calc R . . . .
C10 C 0.5321(3) 0.71969(17) 0.4810(5) 0.0269(11) Uani 1 1 d . . . . .
C11 C 0.7220(4) 0.6276(2) 0.4770(7) 0.0438(16) Uani 1 1 d . . . . .
H11A H 0.7255 0.5984 0.5281 0.09(3) Uiso 1 1 calc R . . . .
H11B H 0.7727 0.6484 0.4993 0.08(3) Uiso 1 1 calc R . . . .
H11C H 0.7246 0.6198 0.3848 0.07(2) Uiso 1 1 calc R . . . .
C12 C 0.4168(5) 0.6275(2) 0.6936(7) 0.0499(17) Uani 1 1 d . . . . .
H12A H 0.3790 0.6073 0.6388 0.07(2) Uiso 1 1 calc R . . . .
H12B H 0.3791 0.6513 0.7364 0.10(3) Uiso 1 1 calc R . . . .
H12C H 0.4470 0.6080 0.7589 0.09(3) Uiso 1 1 calc R . . . .
C13 C 0.5100(4) 0.76841(19) 0.4290(6) 0.0402(18) Uani 1 1 d . . . . .
H13A H 0.4522 0.7791 0.4648 0.06(2) Uiso 1 1 calc R . . . .
H13B H 0.5057 0.7670 0.3346 0.04(2) Uiso 1 1 calc R . . . .
H13C H 0.5577 0.7907 0.4538 0.09(3) Uiso 1 1 calc R . . . .
C14 C 0.7500 0.7500 0.8204(11) 0.046(3) Uani 1 2 d S T P . .
H14A H 0.7392 0.7177 0.8520 0.069 Uiso 0.5 1 calc R U P A -1
H14B H 0.7022 0.7711 0.8520 0.069 Uiso 0.5 1 calc R U P A -1
H14C H 0.8086 0.7612 0.8520 0.069 Uiso 0.5 1 calc R U P A -1

loop_
_atom_site_aniso_label
_atom_site_aniso_U_11
_atom_site_aniso_U_22
_atom_site_aniso_U_33
_atom_site_aniso_U_23
_atom_site_aniso_U_13
_atom_site_aniso_U_12
Zn1 0.0376(4) 0.0367(4) 0.0189(3) 0.000 0.000 -0.0028(5)
C1 0.016(4) 0.022(5) 0.019(5) 0.000 0.000 -0.002(3)
C2 0.021(2) 0.024(2) 0.023(2) 0.003(2) 0.000(2) 0.0031(19)
C3 0.023(2) 0.033(3) 0.022(2) -0.004(2) -0.004(2) 0.002(2)
C4 0.018(3) 0.025(3) 0.023(3) 0.000 0.000 0.003(2)
C5 0.020(2) 0.026(2) 0.022(2) -0.0033(19) -0.0024(19) -0.003(2)
C6 0.027(3) 0.030(3) 0.031(3) 0.001(2) 0.000(2) 0.002(2)
C7 0.034(3) 0.031(3) 0.041(3) 0.007(2) 0.005(3) -0.001(3)
C8 0.035(3) 0.030(3) 0.033(3) -0.003(2) 0.003(2) -0.006(2)
C9 0.031(3) 0.029(3) 0.034(3) -0.002(2) 0.005(2) -0.002(2)
C10 0.025(3) 0.028(3) 0.028(3) -0.003(2) 0.004(2) 0.000(2)
C11 0.031(3) 0.040(3) 0.060(5) 0.017(3) 0.006(3) 0.009(3)
C12 0.045(4) 0.051(4) 0.054(4) 0.006(3) 0.017(3) -0.013(3)
C13 0.036(3) 0.033(3) 0.052(4) 0.010(2) 0.014(3) 0.011(3)
C14 0.072(9) 0.046(8) 0.020(7) 0.000 0.000 -0.003(5)

loop_
_atom_type_symbol
_atom_type_description
_atom_type_scat_dispersion_real
_atom_type_scat_dispersion_imag
_atom_type_scat_source
C C 0.0033 0.0016 'International Tables Vol C Tables 4.2.6.8 and 6.1.1.4'
H H 0.0000 0.0000 'International Tables Vol C Tables 4.2.6.8 and 6.1.1.4'
Zn Zn 0.2839 1.4301 'International Tables Vol C Tables 4.2.6.8 and 6.1.1.4'

loop_
_geom_angle_atom_site_label_1
_geom_angle_atom_site_label_2
_geom_angle_atom_site_label_3
_geom_angle
_geom_angle_site_symmetry_1
_geom_angle_site_symmetry_3
C1 Zn1 C14 180.0 . .
C2 C1 C2 118.4(8) . 14_665
C2 C1 Zn1 120.8(4) . .
C2 C1 Zn1 120.8(4) 14_665 .
C3 C2 C1 120.4(5) . .
C3 C2 C5 121.9(4) . .
C1 C2 C5 117.7(5) . .
C4 C3 C2 121.0(5) . .
C4 C3 H3 119.5 . .
C2 C3 H3 119.5 . .
C3 C4 C3 118.7(6) 14_665 .
C3 C4 H4 120.7 14_665 .
C3 C4 H4 120.7 . .
C6 C5 C10 119.9(4) . .
C6 C5 C2 120.5(4) . .
C10 C5 C2 119.4(4) . .
C7 C6 C5 119.1(5) . .
C7 C6 C11 119.7(5) . .
C5 C6 C11 121.2(5) . .
C8 C7 C6 121.7(5) . .
C8 C7 H7 119.2 . .
C6 C7 H7 119.2 . .
C9 C8 C7 118.6(5) . .
C9 C8 C12 120.2(5) . .
C7 C8 C12 121.3(5) . .
C8 C9 C10 121.8(5) . .
C8 C9 H9 119.1 . .
C10 C9 H9 119.1 . .
C9 C10 C5 119.0(5) . .
C9 C10 C13 119.5(5) . .
C5 C10 C13 121.5(4) . .
C6 C11 H11A 109.5 . .
C6 C11 H11B 109.5 . .
H11A C11 H11B 109.5 . .
C6 C11 H11C 109.5 . .
H11A C11 H11C 109.5 . .
H11B C11 H11C 109.5 . .
C8 C12 H12A 109.5 . .
C8 C12 H12B 109.5 . .
H12A C12 H12B 109.5 . .
C8 C12 H12C 109.5 . .
H12A C12 H12C 109.5 . .
H12B C12 H12C 109.5 . .
C10 C13 H13A 109.5 . .
C10 C13 H13B 109.5 . .
H13A C13 H13B 109.5 . .
C10 C13 H13C 109.5 . .
H13A C13 H13C 109.5 . .
H13B C13 H13C 109.5 . .
Zn1 C14 H14A 109.5 . .
Zn1 C14 H14B 109.5 . .
H14A C14 H14B 109.5 . .
Zn1 C14 H14C 109.5 . .
H14A C14 H14C 109.5 . .
H14B C14 H14C 109.5 . .

loop_
_geom_bond_atom_site_label_1
_geom_bond_atom_site_label_2
_geom_bond_distance
_geom_bond_site_symmetry_2
Zn1 C1 1.916(9) .
Zn1 C14 1.930(11) .
C1 C2 1.409(7) .
C1 C2 1.409(7) 14_665
C2 C3 1.398(7) .
C2 C5 1.493(7) .
C3 C4 1.397(6) .
C3 H3 0.9500 .
C4 C3 1.397(6) 14_665
C4 H4 0.9500 .
C5 C6 1.400(7) .
C5 C10 1.405(7) .
C6 C7 1.398(8) .
C6 C11 1.516(8) .
C7 C8 1.386(8) .
C7 H7 0.9500 .
C8 C9 1.382(8) .
C8 C12 1.514(8) .
C9 C10 1.397(7) .
C9 H9 0.9500 .
C10 C13 1.512(7) .
C11 H11A 0.9800 .
C11 H11B 0.9800 .
C11 H11C 0.9800 .
C12 H12A 0.9800 .
C12 H12B 0.9800 .
C12 H12C 0.9800 .
C13 H13A 0.9800 .
C13 H13B 0.9800 .
C13 H13C 0.9800 .
C14 H14A 0.9800 .
C14 H14B 0.9800 .
C14 H14C 0.9800 .

loop_
_geom_torsion_atom_site_label_1
_geom_torsion_atom_site_label_2
_geom_torsion_atom_site_label_3
_geom_torsion_atom_site_label_4
_geom_torsion
_geom_torsion_site_symmetry_1
_geom_torsion_site_symmetry_4
C2 C1 C2 C3 0.2(3) 14_665 .
Zn1 C1 C2 C3 -179.8(3) . .
C2 C1 C2 C5 -178.0(4) 14_665 .
Zn1 C1 C2 C5 2.0(4) . .
C1 C2 C3 C4 -0.3(6) . .
C5 C2 C3 C4 177.8(4) . .
C2 C3 C4 C3 0.2(3) . 14_665
C3 C2 C5 C6 98.9(6) . .
C1 C2 C5 C6 -83.0(5) . .
C3 C2 C5 C10 -85.3(6) . .
C1 C2 C5 C10 92.9(5) . .
C10 C5 C6 C7 -0.1(7) . .
C2 C5 C6 C7 175.7(5) . .
C10 C5 C6 C11 178.5(5) . .
C2 C5 C6 C11 -5.7(8) . .
C5 C6 C7 C8 -0.2(8) . .
C11 C6 C7 C8 -178.9(6) . .
C6 C7 C8 C9 0.8(9) . .
C6 C7 C8 C12 179.1(6) . .
C7 C8 C9 C10 -1.1(8) . .
C12 C8 C9 C10 -179.4(5) . .
C8 C9 C10 C5 0.8(8) . .
C8 C9 C10 C13 -178.4(5) . .
C6 C5 C10 C9 -0.1(7) . .
C2 C5 C10 C9 -176.0(5) . .
C6 C5 C10 C13 179.0(5) . .
C2 C5 C10 C13 3.1(7) . .
